data_7049959
loop_
_publ_author_name
'Swidan, Ala'aeddeen'
'St Onge, P Blake J'
'Binder, Justin F.'
'Suter, Riccardo'
'Burford, Neil'
'Macdonald, Charles L. B.'

_publ_section_title
;
 2,6-Bis(benzimidazol-2-yl)pyridine complexes of group 14 elements.
;
_journal_issue 22
_journal_name_full 'Dalton transactions (Cambridge, England : 2003)'
_journal_page_first 7835
_journal_page_last 7843
_journal_paper_doi 10.1039/c9dt00995g
_journal_volume 48
_journal_year 2019
_chemical_formula_moiety '2(Cl3 Sn), C66 H50 N10 Ni, 0.5(C4 H8 O), C4 H5 O'
_chemical_formula_sum 'C72 H59 Cl6 N10 Ni O1.5 Sn2'
_chemical_formula_weight 1597.08
_space_group_crystal_system triclinic
_space_group_IT_number 2
_space_group_name_Hall '-P 1'
_space_group_name_H-M_alt 'P -1'
_symmetry_space_group_name_Hall '-P 1'
_symmetry_space_group_name_H-M 'P -1'
_atom_sites_solution_hydrogens geom
_atom_sites_solution_primary dual
_audit_creation_date 2019-01-16
_audit_creation_method
;
Olex2 1.2
(compiled 2018.05.29 svn.r3508 for OlexSys, GUI svn.r5506)
;
_audit_update_record
;
2019-02-04 deposited with the CCDC.    2019-05-03 downloaded from the CCDC.
;
_cell_angle_alpha 82.180(2)
_cell_angle_beta 76.134(2)
_cell_angle_gamma 63.862(2)
_cell_formula_units_Z 2
_cell_length_a 13.7350(7)
_cell_length_b 14.0932(8)
_cell_length_c 19.9403(12)
_cell_measurement_reflns_used 9076
_cell_measurement_temperature 170.0
_cell_measurement_theta_max 32.138
_cell_measurement_theta_min 2.783
_cell_volume 3362.1(3)
_computing_cell_refinement 'SAINT v8.37A (Bruker, 2015)'
_computing_data_collection APEX3
_computing_data_reduction 'SAINT v8.37A (Bruker, 2015)'
_computing_molecular_graphics 'Olex2 (Dolomanov et al., 2009)'
_computing_publication_material 'Olex2 (Dolomanov et al., 2009)'
_computing_structure_refinement 'XL (Sheldrick, 2008)'
_computing_structure_solution 'XT (Sheldrick, 2015)'
_diffrn_ambient_temperature 170.0
_diffrn_measured_fraction_theta_full 0.999
_diffrn_measured_fraction_theta_max 0.999
_diffrn_measurement_device_type 'Bruker APEX3 Photon 100'
_diffrn_measurement_method '\f and \w scans'
_diffrn_radiation_type MoK\a
_diffrn_radiation_wavelength 0.71073
_diffrn_reflns_av_R_equivalents 0.0465
_diffrn_reflns_av_unetI/netI 0.0243
_diffrn_reflns_Laue_measured_fraction_full 0.999
_diffrn_reflns_Laue_measured_fraction_max 0.999
_diffrn_reflns_limit_h_max 19
_diffrn_reflns_limit_h_min -19
_diffrn_reflns_limit_k_max 20
_diffrn_reflns_limit_k_min -20
_diffrn_reflns_limit_l_max 28
_diffrn_reflns_limit_l_min -28
_diffrn_reflns_number 223779
_diffrn_reflns_point_group_measured_fraction_full 0.999
_diffrn_reflns_point_group_measured_fraction_max 0.999
_diffrn_reflns_theta_full 25.242
_diffrn_reflns_theta_max 30.508
_diffrn_reflns_theta_min 2.783
_diffrn_standards_number 0
_exptl_absorpt_coefficient_mu 1.307
_exptl_absorpt_correction_T_max 0.7465
_exptl_absorpt_correction_T_min 0.6636
_exptl_absorpt_correction_type multi-scan
_exptl_absorpt_process_details
'SADABS-2016/2 (Bruker,2016/2) was used for absorption correction. wR2(int) was 0.0696 before and 0.0532 after correction. The Ratio of minimum to maximum transmission is 0.8889. The \l/2 correction factor is Not present.'
_exptl_crystal_colour orange
_exptl_crystal_colour_primary orange
_exptl_crystal_density_diffrn 1.578
_exptl_crystal_description prsim
_exptl_crystal_F_000 1606
_exptl_crystal_size_max 0.17
_exptl_crystal_size_mid 0.14
_exptl_crystal_size_min 0.04
_refine_diff_density_max 1.089
_refine_diff_density_min -1.410
_refine_diff_density_rms 0.094
_refine_ls_extinction_method none
_refine_ls_goodness_of_fit_ref 1.099
_refine_ls_hydrogen_treatment constr
_refine_ls_matrix_type full
_refine_ls_number_parameters 893
_refine_ls_number_reflns 20496
_refine_ls_number_restraints 183
_refine_ls_restrained_S_all 1.112
_refine_ls_R_factor_all 0.0607
_refine_ls_R_factor_gt 0.0378
_refine_ls_shift/su_max 0.002
_refine_ls_shift/su_mean 0.000
_refine_ls_structure_factor_coef Fsqd
_refine_ls_weighting_details 'w=1/[\s^2^(Fo^2^)+(0.0245P)^2^+6.5244P] where P=(Fo^2^+2Fc^2^)/3'
_refine_ls_weighting_scheme calc
_refine_ls_wR_factor_gt 0.0781
_refine_ls_wR_factor_ref 0.0917
_reflns_Friedel_coverage 0.000
_reflns_number_gt 16036
_reflns_number_total 20496
_reflns_threshold_expression 'I > 2\s(I)'
_cod_data_source_file c9dt00995g2.cif
_cod_data_source_block as720_p-1_new
_cod_depositor_comments 'Adding full bibliography for 7049950--7049959.cif.'
_cod_original_formula_sum 'C72 H59 Cl6 N10 Ni O1.50 Sn2'
_cod_database_code 7049959
_shelx_shelxl_version_number 2016/6
_shelx_space_group_comment
;
The symmetry employed for this shelxl refinement is uniquely defined
by the following loop, which should always be used as a source of
symmetry information in preference to the above space-group names.
They are only intended as comments.
;
_shelx_estimated_absorpt_t_max 0.950
_shelx_estimated_absorpt_t_min 0.808
_olex2_refinement_description
;
1. Fixed Uiso
 At 1.2 times of:
  All C(H) groups, All C(H,H) groups
2. Restrained distances
 C1E-C1F \\sim C1F-C1G \\sim C1G-C1H
 with sigma of 0.02
 O1-C1E \\sim O1-C1H
 with sigma of 0.02
 O1-C1F \\sim O1-C1G
 with sigma of 0.04
 C1F-C1H \\sim C1E-C1G
 with sigma of 0.04
 C1A-C1B \\sim C1B-C1C \\sim C1C-C1D
 with sigma of 0.02
 O2-C1A \\sim O2-C1D
 with sigma of 0.02
 O2-C1B \\sim O2-C1C
 with sigma of 0.04
 C1B-C1D \\sim C1A-C1C
 with sigma of 0.04
 O2-C1A \\sim O2-C0AA
 with sigma of 0.02
 O2-C1D \\sim O2-C3AA
 with sigma of 0.02
 C1C-C1D \\sim C2AA-C3AA
 with sigma of 0.02
 O2-C1B \\sim O2-C1AA
 with sigma of 0.04
 O2-C1C \\sim O2-C2AA
 with sigma of 0.04
 C1A-C1B \\sim C0AA-C1AA
 with sigma of 0.04
 C1A-C1C \\sim C0AA-C2AA
 with sigma of 0.04
 C1A-C1D \\sim C0AA-C3AA
 with sigma of 0.04
 C1B-C1C \\sim C1AA-C2AA
 with sigma of 0.04
 C1B-C1D \\sim C1AA-C3AA
 with sigma of 0.04
3. Uiso/Uaniso restraints and constraints
O1 \\sim C1E \\sim C1F \\sim C1G \\sim C1H: within 2A with sigma of 0.04 and
sigma for terminal atoms of 0.08
O2 \\sim C1A \\sim C1B \\sim C1C \\sim C1D: within 2A with sigma of 0.04 and
sigma for terminal atoms of 0.08
4. Rigid body (RIGU) restrains
 O1, C1E, C1F, C1G, C1H
 with sigma for 1-2 distances of 0.004 and sigma for 1-3 distances of 0.004
 O2, C0AA, C1AA, C2AA, C3AA
 with sigma for 1-2 distances of 0.002 and sigma for 1-3 distances of 0.002
 O2, C1A, C1B, C1C, C1D
 with sigma for 1-2 distances of 0.002 and sigma for 1-3 distances of 0.002
5. Others
 Sof(C0AA)=Sof(H0AA)=Sof(C1AA)=Sof(H1AA)=Sof(C2AA)=Sof(H2AA)=Sof(C3AA)=
 Sof(H3AA)=Sof(H3AB)=1-FVAR(1)
 Sof(C1A)=Sof(H1A)=Sof(C1B)=Sof(H1B)=Sof(C1C)=Sof(H1C)=Sof(C1D)=Sof(H1DA)=
 Sof(H1DB)=FVAR(1)
 Fixed Sof: O1(0.5) C1E(0.5) H1EA(0.5) H1EB(0.5) C1F(0.5) H1FA(0.5) H1FB(0.5)
 C1G(0.5) H1GA(0.5) H1GB(0.5) C1H(0.5) H1HA(0.5) H1HB(0.5)
6.a Secondary CH2 refined with riding coordinates:
 C20(H20A,H20B), C60(H60A,H60B), C27(H27A,H27B), C53(H53A,H53B), C1E(H1EA,
 H1EB), C1F(H1FA,H1FB), C1G(H1GA,H1GB), C1H(H1HA,H1HB), C1D(H1DA,H1DB),
 C3AA(H3AA,H3AB)
6.b Aromatic/amide H refined with riding coordinates:
 C11(H11), C9(H9), C10(H10), C2(H2), C43(H43), C51(H51), C42(H42), C50(H50),
 C5(H5), C36(H36), C44(H44), C3(H3), C26(H26), C48(H48), C49(H49), C66(H66),
 C18(H18), C22(H22), C35(H35), C38(H38), C33(H33), C62(H62), C59(H59), C37(H37),
  C15(H15), C17(H17), C23(H23), C65(H65), C4(H4), C32(H32), C25(H25), C64(H64),
 C16(H16), C63(H63), C24(H24), C58(H58), C31(H31), C55(H55), C29(H29), C57(H57),
  C30(H30), C56(H56), C1A(H1A), C1B(H1B), C1C(H1C), C0AA(H0AA), C1AA(H1AA),
 C2AA(H2AA)
;
_olex2_submission_special_instructions 'No special instructions were received'

loop_
_space_group_symop_operation_xyz
'x, y, z'
'-x, -y, -z'

loop_
_atom_site_label
_atom_site_type_symbol
_atom_site_fract_x
_atom_site_fract_y
_atom_site_fract_z
_atom_site_U_iso_or_equiv
_atom_site_adp_type
_atom_site_occupancy
_atom_site_site_symmetry_order
_atom_site_calc_flag
_atom_site_refinement_flags_posn
_atom_site_refinement_flags_adp
_atom_site_refinement_flags_occupancy
_atom_site_disorder_assembly
_atom_site_disorder_group
Sn1 Sn 0.13532(2) 0.46795(2) 0.52992(2) 0.02433(4) Uani 1 1 d . . . . .
Sn2 Sn 0.06843(2) 0.73216(2) 0.17955(2) 0.03986(6) Uani 1 1 d . . . . .
Ni1 Ni 0.45754(2) 0.17770(2) 0.28034(2) 0.01475(6) Uani 1 1 d . . . . .
Cl2 Cl 0.13180(5) 0.39764(5) 0.65133(3) 0.02954(13) Uani 1 1 d . . . . .
Cl3 Cl 0.32844(5) 0.44724(5) 0.51255(3) 0.02950(13) Uani 1 1 d . . . . .
Cl1 Cl 0.04543(6) 0.65224(5) 0.56346(4) 0.03525(15) Uani 1 1 d . . . . .
Cl6 Cl 0.02435(8) 0.82987(7) 0.28344(5) 0.0552(2) Uani 1 1 d . . . . .
Cl5 Cl 0.03624(9) 0.88878(11) 0.09835(6) 0.0687(3) Uani 1 1 d . . . . .
Cl4 Cl 0.26819(7) 0.67240(11) 0.16186(5) 0.0737(4) Uani 1 1 d . . . . .
N3 N 0.33978(15) 0.32615(14) 0.30307(9) 0.0158(3) Uani 1 1 d . . . . .
N8 N 0.57899(15) 0.03010(14) 0.25823(9) 0.0161(3) Uani 1 1 d . . . . .
N5 N 0.32066(16) 0.17462(15) 0.25544(10) 0.0185(4) Uani 1 1 d . . . . .
N7 N 0.48093(15) -0.06780(14) 0.42604(10) 0.0180(4) Uani 1 1 d . . . . .
N2 N 0.54640(16) 0.38955(15) 0.34765(10) 0.0181(4) Uani 1 1 d . . . . .
N6 N 0.44118(16) 0.09300(14) 0.37465(9) 0.0167(3) Uani 1 1 d . . . . .
N1 N 0.54528(15) 0.24679(14) 0.31136(10) 0.0169(3) Uani 1 1 d . . . . .
N4 N 0.14165(16) 0.26031(16) 0.24973(11) 0.0223(4) Uani 1 1 d . . . . .
N10 N 0.52448(16) 0.19459(15) 0.17597(10) 0.0194(4) Uani 1 1 d . . . . .
N9 N 0.65057(18) 0.11908(16) 0.08226(10) 0.0250(4) Uani 1 1 d . . . . .
C12 C 0.23706(18) 0.35351(17) 0.29335(11) 0.0175(4) Uani 1 1 d . . . . .
C8 C 0.36644(18) 0.39559(17) 0.32516(11) 0.0167(4) Uani 1 1 d . . . . .
C11 C 0.15437(19) 0.45543(19) 0.30613(13) 0.0233(5) Uani 1 1 d . . . . .
H11 H 0.081914 0.475071 0.298934 0.028 Uiso 1 1 calc R . . . .
C7 C 0.48465(18) 0.34710(17) 0.32923(11) 0.0161(4) Uani 1 1 d . . . . .
C46 C 0.50674(17) -0.00899(17) 0.37015(11) 0.0160(4) Uani 1 1 d . . . . .
C6 C 0.65422(19) 0.31100(18) 0.34013(12) 0.0191(4) Uani 1 1 d . . . . .
C1 C 0.65190(18) 0.22212(18) 0.31738(12) 0.0187(4) Uani 1 1 d . . . . .
C13 C 0.22974(18) 0.26468(18) 0.26682(12) 0.0186(4) Uani 1 1 d . . . . .
C47 C 0.39059(19) 0.00312(17) 0.46952(11) 0.0183(4) Uani 1 1 d . . . . .
C9 C 0.2875(2) 0.49873(18) 0.33956(13) 0.0225(5) Uani 1 1 d . . . . .
H9 H 0.305791 0.548031 0.355647 0.027 Uiso 1 1 calc R . . . .
C10 C 0.1812(2) 0.52715(19) 0.32966(13) 0.0248(5) Uani 1 1 d . . . . .
H10 H 0.126011 0.596926 0.339200 0.030 Uiso 1 1 calc R . . . .
C45 C 0.59665(18) -0.04495(17) 0.30925(12) 0.0169(4) Uani 1 1 d . . . . .
C41 C 0.65111(19) 0.01492(18) 0.19741(12) 0.0192(4) Uani 1 1 d . . . . .
C2 C 0.74901(19) 0.12884(18) 0.30429(13) 0.0230(5) Uani 1 1 d . . . . .
H2 H 0.749250 0.068605 0.287756 0.028 Uiso 1 1 calc R . . . .
C52 C 0.36595(18) 0.10307(17) 0.43664(11) 0.0177(4) Uani 1 1 d . . . . .
C43 C 0.7664(2) -0.15481(19) 0.23876(14) 0.0265(5) Uani 1 1 d . . . . .
H43 H 0.831661 -0.219112 0.231929 0.032 Uiso 1 1 calc R . . . .
C51 C 0.2753(2) 0.19257(19) 0.46668(13) 0.0257(5) Uani 1 1 d . . . . .
H51 H 0.256837 0.260805 0.444865 0.031 Uiso 1 1 calc R . . . .
C34 C 0.5030(2) 0.26617(19) 0.12099(12) 0.0224(5) Uani 1 1 d . . . . .
C42 C 0.74687(19) -0.07863(19) 0.18580(13) 0.0246(5) Uani 1 1 d . . . . .
H42 H 0.797544 -0.089960 0.142651 0.030 Uiso 1 1 calc R . . . .
C50 C 0.2139(2) 0.1770(2) 0.52953(14) 0.0295(5) Uani 1 1 d . . . . .
H50 H 0.151610 0.236002 0.551122 0.035 Uiso 1 1 calc R . . . .
C14 C 0.1795(2) 0.1603(2) 0.22492(13) 0.0237(5) Uani 1 1 d . . . . .
C21 C 0.54520(19) 0.56336(17) 0.30563(12) 0.0202(4) Uani 1 1 d . . . . .
C19 C 0.2920(2) 0.10773(18) 0.22832(12) 0.0215(4) Uani 1 1 d . . . . .
C39 C 0.5809(2) 0.2193(2) 0.06141(13) 0.0254(5) Uani 1 1 d . . . . .
C5 C 0.7501(2) 0.3104(2) 0.35277(13) 0.0248(5) Uani 1 1 d . . . . .
H5 H 0.750520 0.370667 0.368754 0.030 Uiso 1 1 calc R . . . .
C36 C 0.4198(2) 0.4219(2) 0.05432(15) 0.0325(6) Uani 1 1 d . . . . .
H36 H 0.364867 0.492074 0.050382 0.039 Uiso 1 1 calc R . . . .
C44 C 0.69232(19) -0.13884(18) 0.30167(13) 0.0229(5) Uani 1 1 d . . . . .
H44 H 0.706556 -0.190485 0.338397 0.027 Uiso 1 1 calc R . . . .
C20 C 0.5169(2) 0.49765(18) 0.36676(12) 0.0199(4) Uani 1 1 d . . . . .
H20A H 0.556930 0.494046 0.402933 0.024 Uiso 1 1 calc R . . . .
H20B H 0.436535 0.532344 0.386330 0.024 Uiso 1 1 calc R . . . .
C60 C 0.5109(2) -0.18247(18) 0.43226(13) 0.0230(5) Uani 1 1 d . . . . .
H60A H 0.526547 -0.209728 0.478780 0.028 Uiso 1 1 calc R . . . .
H60B H 0.578778 -0.219666 0.397638 0.028 Uiso 1 1 calc R . . . .
C40 C 0.6120(2) 0.10814(18) 0.15105(12) 0.0211(4) Uani 1 1 d . . . . .
C3 C 0.8443(2) 0.1276(2) 0.31626(14) 0.0273(5) Uani 1 1 d . . . . .
H3 H 0.911369 0.065206 0.307896 0.033 Uiso 1 1 calc R . . . .
C26 C 0.4899(2) 0.5937(2) 0.25096(14) 0.0287(5) Uani 1 1 d . . . . .
H26 H 0.433510 0.571830 0.251253 0.034 Uiso 1 1 calc R . . . .
C48 C 0.3289(2) -0.0124(2) 0.53284(12) 0.0230(5) Uani 1 1 d . . . . .
H48 H 0.346416 -0.080567 0.554680 0.028 Uiso 1 1 calc R . . . .
C49 C 0.2406(2) 0.0771(2) 0.56223(13) 0.0271(5) Uani 1 1 d . . . . .
H49 H 0.196958 0.070360 0.605851 0.033 Uiso 1 1 calc R . . . .
C66 C 0.3725(2) -0.2608(2) 0.47046(14) 0.0305(5) Uani 1 1 d . . . . .
H66 H 0.401599 -0.287691 0.511229 0.037 Uiso 1 1 calc R . . . .
C18 C 0.3554(2) 0.0043(2) 0.20572(14) 0.0280(5) Uani 1 1 d . . . . .
H18 H 0.431978 -0.031712 0.206867 0.034 Uiso 1 1 calc R . . . .
C61 C 0.4177(2) -0.20442(17) 0.42098(13) 0.0218(4) Uani 1 1 d . . . . .
C22 C 0.6287(2) 0.59495(19) 0.30375(14) 0.0256(5) Uani 1 1 d . . . . .
H22 H 0.667827 0.574279 0.340462 0.031 Uiso 1 1 calc R . . . .
C27 C 0.03116(19) 0.3445(2) 0.24806(14) 0.0267(5) Uani 1 1 d . . . . .
H27A H 0.004421 0.385599 0.290377 0.032 Uiso 1 1 calc R . . . .
H27B H -0.019952 0.311996 0.248630 0.032 Uiso 1 1 calc R . . . .
C53 C 0.7440(2) 0.0420(2) 0.03606(14) 0.0308(6) Uani 1 1 d . . . . .
H53A H 0.810744 0.015040 0.056433 0.037 Uiso 1 1 calc R . . . .
H53B H 0.758937 0.078158 -0.008751 0.037 Uiso 1 1 calc R . . . .
C35 C 0.4216(2) 0.3694(2) 0.11809(14) 0.0270(5) Uani 1 1 d . . . . .
H35 H 0.369510 0.402197 0.158292 0.032 Uiso 1 1 calc R . . . .
C38 C 0.5801(3) 0.2724(2) -0.00293(14) 0.0334(6) Uani 1 1 d . . . . .
H38 H 0.633213 0.240572 -0.043023 0.040 Uiso 1 1 calc R . . . .
C33 C 0.1196(2) 0.4213(2) 0.14073(14) 0.0300(5) Uani 1 1 d . . . . .
H33 H 0.191087 0.373908 0.148562 0.036 Uiso 1 1 calc R . . . .
C54 C 0.7235(2) -0.0506(2) 0.02327(13) 0.0284(5) Uani 1 1 d . . . . .
C62 C 0.3753(3) -0.1674(2) 0.36114(15) 0.0345(6) Uani 1 1 d . . . . .
H62 H 0.406069 -0.129127 0.326691 0.041 Uiso 1 1 calc R . . . .
C59 C 0.6204(3) -0.0522(2) 0.04134(15) 0.0342(6) Uani 1 1 d . . . . .
H59 H 0.558389 0.006462 0.063502 0.041 Uiso 1 1 calc R . . . .
C37 C 0.4982(3) 0.3732(2) -0.00511(15) 0.0375(7) Uani 1 1 d . . . . .
H37 H 0.494182 0.411596 -0.048153 0.045 Uiso 1 1 calc R . . . .
C15 C 0.1254(2) 0.1118(2) 0.20102(15) 0.0335(6) Uani 1 1 d . . . . .
H15 H 0.048992 0.147576 0.199265 0.040 Uiso 1 1 calc R . . . .
C28 C 0.0270(2) 0.4192(2) 0.18564(13) 0.0268(5) Uani 1 1 d . . . . .
C17 C 0.3017(3) -0.0432(2) 0.18161(16) 0.0359(6) Uani 1 1 d . . . . .
H17 H 0.342714 -0.113213 0.165673 0.043 Uiso 1 1 calc R . . . .
C23 C 0.6547(2) 0.6563(2) 0.24865(16) 0.0340(6) Uani 1 1 d . . . . .
H23 H 0.711729 0.677546 0.247839 0.041 Uiso 1 1 calc R . . . .
C65 C 0.2847(3) -0.2781(2) 0.46071(17) 0.0383(7) Uani 1 1 d . . . . .
H65 H 0.253496 -0.316211 0.495071 0.046 Uiso 1 1 calc R . . . .
C4 C 0.8444(2) 0.2168(2) 0.34064(14) 0.0280(5) Uani 1 1 d . . . . .
H4 H 0.911501 0.212402 0.349002 0.034 Uiso 1 1 calc R . . . .
C32 C 0.1096(3) 0.4918(2) 0.08421(16) 0.0372(6) Uani 1 1 d . . . . .
H32 H 0.174102 0.492153 0.053565 0.045 Uiso 1 1 calc R . . . .
C25 C 0.5163(3) 0.6556(2) 0.19601(15) 0.0358(6) Uani 1 1 d . . . . .
H25 H 0.477466 0.676570 0.159142 0.043 Uiso 1 1 calc R . . . .
C64 C 0.2429(3) -0.2403(2) 0.40148(18) 0.0394(7) Uani 1 1 d . . . . .
H64 H 0.182550 -0.251780 0.395156 0.047 Uiso 1 1 calc R . . . .
C16 C 0.1890(3) 0.0089(2) 0.18003(16) 0.0381(7) Uani 1 1 d . . . . .
H16 H 0.155092 -0.027306 0.164102 0.046 Uiso 1 1 calc R . . . .
C63 C 0.2887(3) -0.1856(3) 0.35114(18) 0.0438(7) Uani 1 1 d . . . . .
H63 H 0.260893 -0.160557 0.309822 0.053 Uiso 1 1 calc R . . . .
C24 C 0.5989(3) 0.6870(2) 0.19467(16) 0.0378(7) Uani 1 1 d . . . . .
H24 H 0.617174 0.729343 0.157004 0.045 Uiso 1 1 calc R . . . .
C58 C 0.6071(3) -0.1393(3) 0.02721(17) 0.0433(7) Uani 1 1 d . . . . .
H58 H 0.536368 -0.140357 0.040002 0.052 Uiso 1 1 calc R . . . .
C31 C 0.0066(3) 0.5611(3) 0.07239(18) 0.0481(8) Uani 1 1 d . . . . .
H31 H -0.000103 0.608700 0.033321 0.058 Uiso 1 1 calc R . . . .
C55 C 0.8134(3) -0.1373(3) -0.00840(16) 0.0410(7) Uani 1 1 d . . . . .
H55 H 0.884736 -0.137613 -0.020200 0.049 Uiso 1 1 calc R . . . .
C29 C -0.0765(3) 0.4906(3) 0.17395(19) 0.0525(9) Uani 1 1 d . . . . .
H29 H -0.141140 0.491099 0.204914 0.063 Uiso 1 1 calc R . . . .
C57 C 0.6970(3) -0.2242(3) -0.00546(19) 0.0495(9) Uani 1 1 d . . . . .
H57 H 0.687748 -0.283122 -0.015866 0.059 Uiso 1 1 calc R . . . .
C30 C -0.0867(3) 0.5613(4) 0.1174(2) 0.0663(12) Uani 1 1 d . . . . .
H30 H -0.158000 0.609780 0.109885 0.080 Uiso 1 1 calc R . . . .
C56 C 0.7996(3) -0.2237(3) -0.0230(2) 0.0525(9) Uani 1 1 d . . . . .
H56 H 0.861416 -0.282547 -0.045056 0.063 Uiso 1 1 calc R . . . .
O1 O 0.0442(5) 0.0247(6) 0.4101(3) 0.0754(18) Uani 0.5 1 d D U P A -1
C1E C -0.0348(13) -0.0105(13) 0.4465(6) 0.077(3) Uani 0.5 1 d D U P A -1
H1EA H -0.028404 -0.071410 0.423403 0.092 Uiso 0.5 1 calc R . P A -1
H1EB H -0.110057 0.046769 0.447438 0.092 Uiso 0.5 1 calc R . P A -1
C1F C -0.0164(9) -0.0423(10) 0.5181(5) 0.082(3) Uani 0.5 1 d D U P A -1
H1FA H 0.032056 -0.118715 0.522359 0.098 Uiso 0.5 1 calc R . P A -1
H1FB H -0.087205 -0.025376 0.551826 0.098 Uiso 0.5 1 calc R . P A -1
C1G C 0.0395(17) 0.0245(19) 0.5275(7) 0.110(5) Uani 0.5 1 d D U P A -1
H1GA H -0.015142 0.090770 0.550558 0.131 Uiso 0.5 1 calc R . P A -1
H1GB H 0.096575 -0.014385 0.555717 0.131 Uiso 0.5 1 calc R . P A -1
C1H C 0.0912(9) 0.0479(8) 0.4561(5) 0.074(2) Uani 0.5 1 d D U P A -1
H1HA H 0.077498 0.123331 0.450745 0.089 Uiso 0.5 1 calc R . P A -1
H1HB H 0.172206 0.004172 0.447254 0.089 Uiso 0.5 1 calc R . P A -1
O2 O 0.7339(6) 0.3978(5) 0.0841(4) 0.191(3) Uani 1 1 d D U . . .
C1A C 0.7016(11) 0.3452(9) 0.1518(7) 0.117(4) Uani 0.574(10) 1 d D U P B 1
H1A H 0.658653 0.380125 0.193472 0.140 Uiso 0.574(10) 1 calc R . P B 1
C1B C 0.7438(7) 0.2415(7) 0.1428(5) 0.075(2) Uani 0.574(10) 1 d D U P B 1
H1B H 0.708405 0.195202 0.156118 0.090 Uiso 0.574(10) 1 calc R . P B 1
C1C C 0.8471(9) 0.2193(9) 0.1109(8) 0.100(4) Uani 0.574(10) 1 d D U P B 1
H1C H 0.908169 0.153679 0.116350 0.120 Uiso 0.574(10) 1 calc R . P B 1
C1D C 0.8559(15) 0.3026(10) 0.0687(12) 0.213(11) Uani 0.574(10) 1 d D U P B 1
H1DA H 0.878317 0.284201 0.019447 0.256 Uiso 0.574(10) 1 calc R . P B 1
H1DB H 0.910861 0.322138 0.080112 0.256 Uiso 0.574(10) 1 calc R . P B 1
C0AA C 0.7454(18) 0.3636(16) 0.1596(8) 0.151(9) Uani 0.426(10) 1 d D U P B 2
H0AA H 0.692280 0.393010 0.200223 0.181 Uiso 0.426(10) 1 calc R . P B 2
C1AA C 0.8423(14) 0.2867(12) 0.1558(7) 0.109(6) Uani 0.426(10) 1 d D U P B 2
H1AA H 0.882095 0.264111 0.192302 0.131 Uiso 0.426(10) 1 calc R . P B 2
C2AA C 0.8787(16) 0.2442(18) 0.0962(9) 0.137(11) Uani 0.426(10) 1 d D U P B 2
H2AA H 0.943157 0.179572 0.087624 0.164 Uiso 0.426(10) 1 calc R . P B 2
C3AA C 0.8186(12) 0.2982(15) 0.0453(8) 0.125(5) Uani 0.426(10) 1 d D U P B 2
H3AA H 0.782548 0.258240 0.032031 0.150 Uiso 0.426(10) 1 calc R . P B 2
H3AB H 0.865190 0.314977 0.003677 0.150 Uiso 0.426(10) 1 calc R . P B 2

loop_
_atom_site_aniso_label
_atom_site_aniso_U_11
_atom_site_aniso_U_22
_atom_site_aniso_U_33
_atom_site_aniso_U_23
_atom_site_aniso_U_13
_atom_site_aniso_U_12
Sn1 0.02286(8) 0.02283(8) 0.02871(9) -0.00331(6) -0.00913(6) -0.00832(6)
Sn2 0.02632(10) 0.05143(13) 0.04465(12) -0.01877(10) 0.00165(8) -0.01866(9)
Ni1 0.01572(12) 0.01144(12) 0.01633(13) 0.00019(9) -0.00245(10) -0.00565(10)
Cl2 0.0225(3) 0.0244(3) 0.0332(3) 0.0046(2) -0.0031(2) -0.0051(2)
Cl3 0.0221(3) 0.0356(3) 0.0282(3) 0.0042(2) -0.0046(2) -0.0117(2)
Cl1 0.0362(3) 0.0195(3) 0.0457(4) -0.0007(3) -0.0108(3) -0.0068(3)
Cl6 0.0645(6) 0.0495(5) 0.0428(4) -0.0171(4) -0.0052(4) -0.0147(4)
Cl5 0.0553(6) 0.0991(9) 0.0533(6) 0.0185(5) -0.0245(5) -0.0333(6)
Cl4 0.0235(4) 0.1280(10) 0.0463(5) 0.0144(6) -0.0008(3) -0.0191(5)
N3 0.0155(8) 0.0145(8) 0.0163(8) -0.0001(6) -0.0013(7) -0.0063(7)
N8 0.0163(8) 0.0138(8) 0.0177(9) -0.0001(7) -0.0017(7) -0.0069(7)
N5 0.0196(9) 0.0169(9) 0.0193(9) -0.0011(7) -0.0030(7) -0.0084(7)
N7 0.0189(9) 0.0136(8) 0.0205(9) 0.0024(7) -0.0041(7) -0.0067(7)
N2 0.0197(9) 0.0168(8) 0.0199(9) -0.0002(7) -0.0044(7) -0.0094(7)
N6 0.0238(9) 0.0088(8) 0.0161(8) 0.0005(6) -0.0025(7) -0.0067(7)
N1 0.0167(8) 0.0133(8) 0.0210(9) 0.0014(7) -0.0041(7) -0.0069(7)
N4 0.0196(9) 0.0238(10) 0.0258(10) -0.0019(8) -0.0062(8) -0.0101(8)
N10 0.0213(9) 0.0163(9) 0.0179(9) 0.0017(7) -0.0009(7) -0.0079(7)
N9 0.0322(11) 0.0213(10) 0.0178(9) -0.0009(7) 0.0036(8) -0.0124(9)
C12 0.0177(10) 0.0187(10) 0.0155(10) -0.0007(8) -0.0014(8) -0.0081(8)
C8 0.0180(10) 0.0163(10) 0.0146(9) 0.0019(7) -0.0020(8) -0.0075(8)
C11 0.0159(10) 0.0235(11) 0.0264(12) -0.0049(9) -0.0024(9) -0.0046(9)
C7 0.0178(10) 0.0142(9) 0.0174(10) 0.0012(7) -0.0034(8) -0.0084(8)
C46 0.0151(9) 0.0151(9) 0.0180(10) 0.0000(8) -0.0030(8) -0.0069(8)
C6 0.0199(10) 0.0178(10) 0.0214(11) 0.0031(8) -0.0057(8) -0.0100(8)
C1 0.0182(10) 0.0179(10) 0.0210(10) 0.0037(8) -0.0048(8) -0.0092(8)
C13 0.0173(10) 0.0195(10) 0.0202(10) 0.0007(8) -0.0031(8) -0.0097(8)
C47 0.0216(10) 0.0171(10) 0.0181(10) 0.0004(8) -0.0048(8) -0.0097(8)
C9 0.0241(11) 0.0147(10) 0.0271(12) -0.0056(8) -0.0039(9) -0.0061(9)
C10 0.0216(11) 0.0178(11) 0.0296(12) -0.0056(9) -0.0037(9) -0.0029(9)
C45 0.0158(9) 0.0145(9) 0.0208(10) 0.0004(8) -0.0037(8) -0.0069(8)
C41 0.0193(10) 0.0186(10) 0.0192(10) -0.0013(8) 0.0000(8) -0.0094(8)
C2 0.0207(11) 0.0171(10) 0.0305(12) 0.0012(9) -0.0062(9) -0.0075(9)
C52 0.0205(10) 0.0163(10) 0.0163(10) -0.0011(8) -0.0017(8) -0.0087(8)
C43 0.0173(11) 0.0192(11) 0.0349(13) -0.0023(10) 0.0005(9) -0.0029(9)
C51 0.0300(12) 0.0175(11) 0.0252(12) -0.0040(9) 0.0012(10) -0.0086(10)
C34 0.0277(12) 0.0224(11) 0.0189(11) 0.0030(8) -0.0021(9) -0.0146(10)
C42 0.0181(10) 0.0239(11) 0.0257(12) -0.0023(9) 0.0028(9) -0.0066(9)
C50 0.0329(13) 0.0239(12) 0.0262(12) -0.0080(10) 0.0067(10) -0.0115(11)
C14 0.0278(12) 0.0253(12) 0.0231(11) 0.0011(9) -0.0066(9) -0.0158(10)
C21 0.0234(11) 0.0149(10) 0.0221(11) -0.0027(8) -0.0030(9) -0.0080(9)
C19 0.0284(12) 0.0205(11) 0.0202(11) 0.0003(8) -0.0071(9) -0.0136(9)
C39 0.0334(13) 0.0231(11) 0.0205(11) 0.0019(9) -0.0012(9) -0.0154(10)
C5 0.0259(12) 0.0238(11) 0.0315(13) 0.0032(10) -0.0104(10) -0.0156(10)
C36 0.0406(15) 0.0255(13) 0.0316(14) 0.0108(10) -0.0107(11) -0.0157(12)
C44 0.0191(10) 0.0160(10) 0.0288(12) 0.0032(9) -0.0041(9) -0.0047(9)
C20 0.0247(11) 0.0181(10) 0.0205(10) -0.0036(8) -0.0034(8) -0.0121(9)
C60 0.0240(11) 0.0131(10) 0.0272(12) 0.0046(8) -0.0030(9) -0.0064(9)
C40 0.0238(11) 0.0188(10) 0.0194(11) -0.0005(8) -0.0001(8) -0.0101(9)
C3 0.0187(11) 0.0233(12) 0.0372(14) 0.0040(10) -0.0073(10) -0.0071(9)
C26 0.0320(13) 0.0318(13) 0.0274(13) 0.0032(10) -0.0107(10) -0.0168(11)
C48 0.0283(12) 0.0243(11) 0.0191(11) 0.0025(9) -0.0040(9) -0.0148(10)
C49 0.0326(13) 0.0298(13) 0.0202(11) -0.0041(9) 0.0042(10) -0.0183(11)
C66 0.0381(14) 0.0251(12) 0.0296(13) 0.0025(10) -0.0022(11) -0.0180(11)
C18 0.0355(14) 0.0207(11) 0.0295(13) -0.0003(9) -0.0100(11) -0.0117(10)
C61 0.0252(11) 0.0121(9) 0.0254(11) -0.0011(8) -0.0016(9) -0.0072(9)
C22 0.0299(12) 0.0215(11) 0.0302(13) 0.0002(9) -0.0081(10) -0.0145(10)
C27 0.0160(10) 0.0322(13) 0.0318(13) -0.0025(10) -0.0058(9) -0.0094(10)
C53 0.0351(14) 0.0280(13) 0.0238(12) -0.0051(10) 0.0090(10) -0.0149(11)
C35 0.0299(13) 0.0230(12) 0.0278(12) 0.0056(10) -0.0057(10) -0.0128(10)
C38 0.0518(17) 0.0309(14) 0.0197(12) 0.0044(10) -0.0016(11) -0.0237(13)
C33 0.0272(13) 0.0304(13) 0.0298(13) -0.0040(10) -0.0074(10) -0.0082(11)
C54 0.0358(14) 0.0273(12) 0.0187(11) -0.0018(9) -0.0044(10) -0.0105(11)
C62 0.0450(16) 0.0344(14) 0.0310(14) 0.0077(11) -0.0118(12) -0.0235(13)
C59 0.0382(15) 0.0299(14) 0.0326(14) -0.0011(11) -0.0063(12) -0.0132(12)
C37 0.0591(19) 0.0339(15) 0.0251(13) 0.0107(11) -0.0112(13) -0.0268(14)
C15 0.0363(15) 0.0378(15) 0.0364(15) -0.0013(12) -0.0129(12) -0.0219(12)
C28 0.0245(12) 0.0276(12) 0.0271(12) -0.0065(10) -0.0075(10) -0.0071(10)
C17 0.0534(18) 0.0236(12) 0.0382(15) -0.0023(11) -0.0152(13) -0.0196(13)
C23 0.0378(15) 0.0280(13) 0.0427(16) 0.0031(11) -0.0042(12) -0.0229(12)
C65 0.0426(16) 0.0316(14) 0.0470(17) -0.0023(12) -0.0004(13) -0.0257(13)
C4 0.0223(11) 0.0309(13) 0.0356(14) 0.0064(11) -0.0110(10) -0.0150(10)
C32 0.0413(16) 0.0381(16) 0.0318(14) -0.0008(12) -0.0075(12) -0.0166(13)
C25 0.0422(16) 0.0350(15) 0.0283(14) 0.0071(11) -0.0115(12) -0.0148(13)
C64 0.0371(15) 0.0312(14) 0.058(2) -0.0101(13) -0.0096(14) -0.0190(13)
C16 0.0535(18) 0.0377(15) 0.0410(16) -0.0008(12) -0.0198(14) -0.0303(14)
C63 0.0534(19) 0.0425(17) 0.0447(18) 0.0028(14) -0.0220(15) -0.0237(15)
C24 0.0455(17) 0.0288(14) 0.0367(15) 0.0100(12) -0.0033(13) -0.0194(13)
C58 0.057(2) 0.0406(17) 0.0435(18) 0.0033(14) -0.0200(15) -0.0267(16)
C31 0.052(2) 0.0441(18) 0.0384(17) 0.0085(14) -0.0173(15) -0.0106(16)
C55 0.0407(16) 0.0378(16) 0.0380(16) -0.0135(13) -0.0048(13) -0.0091(13)
C29 0.0265(15) 0.066(2) 0.0456(19) 0.0122(17) -0.0092(13) -0.0054(15)
C57 0.074(3) 0.0320(16) 0.052(2) -0.0028(14) -0.0302(18) -0.0213(16)
C30 0.0385(19) 0.071(3) 0.061(2) 0.020(2) -0.0201(18) 0.0004(18)
C56 0.062(2) 0.0348(17) 0.053(2) -0.0190(15) -0.0194(17) -0.0046(16)
O1 0.067(4) 0.104(5) 0.073(4) 0.018(4) -0.035(3) -0.047(4)
C1E 0.088(7) 0.089(7) 0.085(7) 0.035(7) -0.058(7) -0.056(6)
C1F 0.061(6) 0.118(9) 0.065(6) 0.012(6) -0.019(5) -0.039(6)
C1G 0.105(9) 0.194(15) 0.078(7) 0.006(9) -0.038(8) -0.100(10)
C1H 0.092(7) 0.067(6) 0.084(6) 0.008(5) -0.040(5) -0.044(5)
O2 0.185(6) 0.107(4) 0.246(7) 0.054(4) -0.077(5) -0.031(4)
C1A 0.109(8) 0.105(5) 0.146(8) -0.055(5) 0.009(7) -0.057(6)
C1B 0.075(4) 0.083(4) 0.078(6) 0.008(4) -0.017(4) -0.044(4)
C1C 0.069(5) 0.073(5) 0.149(11) 0.011(6) -0.014(5) -0.031(4)
C1D 0.183(12) 0.101(9) 0.248(18) 0.014(10) 0.111(12) -0.047(7)
C0AA 0.118(13) 0.122(14) 0.166(7) -0.068(9) -0.010(9) 0.000(9)
C1AA 0.122(11) 0.085(9) 0.092(8) -0.027(6) -0.021(7) -0.012(7)
C2AA 0.088(12) 0.148(16) 0.106(9) -0.054(9) -0.025(8) 0.029(11)
C3AA 0.091(9) 0.220(13) 0.096(8) -0.004(8) -0.031(6) -0.091(7)

loop_
_atom_type_symbol
_atom_type_description
_atom_type_scat_dispersion_real
_atom_type_scat_dispersion_imag
_atom_type_scat_source
C C 0.0033 0.0016 'International Tables Vol C Tables 4.2.6.8 and 6.1.1.4'
H H 0.0000 0.0000 'International Tables Vol C Tables 4.2.6.8 and 6.1.1.4'
Cl Cl 0.1484 0.1585 'International Tables Vol C Tables 4.2.6.8 and 6.1.1.4'
N N 0.0061 0.0033 'International Tables Vol C Tables 4.2.6.8 and 6.1.1.4'
Ni Ni 0.3393 1.1124 'International Tables Vol C Tables 4.2.6.8 and 6.1.1.4'
O O 0.0106 0.0060 'International Tables Vol C Tables 4.2.6.8 and 6.1.1.4'
Sn Sn -0.6537 1.4246 'International Tables Vol C Tables 4.2.6.8 and 6.1.1.4'

loop_
_geom_angle_atom_site_label_1
_geom_angle_atom_site_label_2
_geom_angle_atom_site_label_3
_geom_angle
Cl3 Sn1 Cl2 93.12(2)
Cl1 Sn1 Cl2 93.49(2)
Cl1 Sn1 Cl3 96.56(2)
Cl6 Sn2 Cl5 95.37(4)
Cl4 Sn2 Cl6 95.31(4)
Cl4 Sn2 Cl5 95.83(4)
N3 Ni1 N8 178.29(8)
N3 Ni1 N5 78.12(7)
N3 Ni1 N6 102.56(7)
N3 Ni1 N1 77.54(7)
N3 Ni1 N10 102.59(7)
N8 Ni1 N5 103.58(7)
N8 Ni1 N6 77.57(7)
N8 Ni1 N1 100.74(7)
N8 Ni1 N10 77.33(7)
N5 Ni1 N6 92.85(8)
N5 Ni1 N1 155.57(7)
N5 Ni1 N10 91.26(8)
N1 Ni1 N6 94.47(7)
N1 Ni1 N10 91.94(8)
N10 Ni1 N6 154.83(7)
C12 N3 Ni1 118.82(15)
C8 N3 Ni1 119.73(15)
C8 N3 C12 121.41(19)
C45 N8 Ni1 118.64(14)
C41 N8 Ni1 119.18(15)
C41 N8 C45 121.15(19)
C13 N5 Ni1 113.76(15)
C13 N5 C19 106.19(19)
C19 N5 Ni1 140.02(16)
C46 N7 C47 106.03(18)
C46 N7 C60 129.09(19)
C47 N7 C60 121.85(19)
C7 N2 C6 106.75(18)
C7 N2 C20 130.93(19)
C6 N2 C20 122.14(18)
C46 N6 Ni1 112.67(14)
C46 N6 C52 105.52(18)
C52 N6 Ni1 139.49(15)
C7 N1 Ni1 114.07(14)
C7 N1 C1 106.47(18)
C1 N1 Ni1 139.41(15)
C13 N4 C14 106.46(19)
C13 N4 C27 129.4(2)
C14 N4 C27 123.8(2)
C34 N10 Ni1 140.16(16)
C40 N10 Ni1 113.37(15)
C40 N10 C34 106.29(19)
C39 N9 C53 124.6(2)
C40 N9 C39 106.5(2)
C40 N9 C53 128.9(2)
N3 C12 C11 120.9(2)
N3 C12 C13 111.03(19)
C11 C12 C13 128.0(2)
N3 C8 C7 110.71(18)
N3 C8 C9 120.7(2)
C9 C8 C7 128.6(2)
C12 C11 H11 121.1
C10 C11 C12 117.9(2)
C10 C11 H11 121.1
N2 C7 C8 130.20(19)
N1 C7 N2 111.84(19)
N1 C7 C8 117.95(19)
N7 C46 C45 128.48(19)
N6 C46 N7 113.08(19)
N6 C46 C45 118.42(19)
N2 C6 C1 106.04(19)
N2 C6 C5 131.2(2)
C5 C6 C1 122.7(2)
N1 C1 C6 108.90(19)
N1 C1 C2 130.9(2)
C2 C1 C6 120.2(2)
N5 C13 N4 112.4(2)
N5 C13 C12 118.25(19)
N4 C13 C12 129.4(2)
N7 C47 C52 106.23(19)
N7 C47 C48 131.1(2)
C48 C47 C52 122.6(2)
C8 C9 H9 121.0
C10 C9 C8 118.0(2)
C10 C9 H9 121.0
C11 C10 C9 121.1(2)
C11 C10 H10 119.5
C9 C10 H10 119.5
N8 C45 C46 110.58(18)
N8 C45 C44 120.9(2)
C44 C45 C46 128.4(2)
N8 C41 C42 120.7(2)
N8 C41 C40 110.13(19)
C42 C41 C40 129.2(2)
C1 C2 H2 121.2
C3 C2 C1 117.5(2)
C3 C2 H2 121.2
N6 C52 C47 109.13(19)
N6 C52 C51 130.5(2)
C47 C52 C51 120.4(2)
C42 C43 H43 119.5
C42 C43 C44 121.1(2)
C44 C43 H43 119.5
C52 C51 H51 121.5
C50 C51 C52 116.9(2)
C50 C51 H51 121.5
N10 C34 C39 108.7(2)
N10 C34 C35 130.5(2)
C35 C34 C39 120.8(2)
C41 C42 H42 120.9
C43 C42 C41 118.2(2)
C43 C42 H42 120.9
C51 C50 H50 119.0
C51 C50 C49 122.0(2)
C49 C50 H50 119.0
N4 C14 C19 106.3(2)
N4 C14 C15 131.5(2)
C15 C14 C19 122.2(2)
C26 C21 C20 121.8(2)
C26 C21 C22 118.8(2)
C22 C21 C20 119.4(2)
N5 C19 C14 108.7(2)
N5 C19 C18 130.8(2)
C18 C19 C14 120.5(2)
N9 C39 C34 106.2(2)
N9 C39 C38 131.7(2)
C38 C39 C34 122.2(2)
C6 C5 H5 122.0
C4 C5 C6 115.9(2)
C4 C5 H5 122.0
C35 C36 H36 119.4
C35 C36 C37 121.1(3)
C37 C36 H36 119.4
C45 C44 H44 121.1
C43 C44 C45 117.9(2)
C43 C44 H44 121.1
N2 C20 C21 112.01(18)
N2 C20 H20A 109.2
N2 C20 H20B 109.2
C21 C20 H20A 109.2
C21 C20 H20B 109.2
H20A C20 H20B 107.9
N7 C60 H60A 109.5
N7 C60 H60B 109.5
N7 C60 C61 110.55(19)
H60A C60 H60B 108.1
C61 C60 H60A 109.5
C61 C60 H60B 109.5
N10 C40 N9 112.3(2)
N10 C40 C41 118.8(2)
N9 C40 C41 128.8(2)
C2 C3 H3 119.3
C2 C3 C4 121.4(2)
C4 C3 H3 119.3
C21 C26 H26 119.7
C25 C26 C21 120.6(3)
C25 C26 H26 119.7
C47 C48 H48 121.9
C49 C48 C47 116.2(2)
C49 C48 H48 121.9
C50 C49 H49 119.1
C48 C49 C50 121.9(2)
C48 C49 H49 119.1
C61 C66 H66 119.9
C61 C66 C65 120.3(3)
C65 C66 H66 119.9
C19 C18 H18 121.4
C17 C18 C19 117.1(3)
C17 C18 H18 121.4
C66 C61 C60 120.5(2)
C66 C61 C62 119.0(2)
C62 C61 C60 120.5(2)
C21 C22 H22 119.9
C23 C22 C21 120.2(2)
C23 C22 H22 119.9
N4 C27 H27A 108.8
N4 C27 H27B 108.8
N4 C27 C28 113.7(2)
H27A C27 H27B 107.7
C28 C27 H27A 108.8
C28 C27 H27B 108.8
N9 C53 H53A 108.9
N9 C53 H53B 108.9
N9 C53 C54 113.2(2)
H53A C53 H53B 107.8
C54 C53 H53A 108.9
C54 C53 H53B 108.9
C34 C35 H35 121.4
C36 C35 C34 117.2(2)
C36 C35 H35 121.4
C39 C38 H38 121.9
C37 C38 C39 116.3(3)
C37 C38 H38 121.9
C28 C33 H33 119.6
C28 C33 C32 120.8(3)
C32 C33 H33 119.6
C59 C54 C53 123.3(2)
C59 C54 C55 119.1(3)
C55 C54 C53 117.6(3)
C61 C62 H62 119.6
C63 C62 C61 120.8(3)
C63 C62 H62 119.6
C54 C59 H59 119.8
C54 C59 C58 120.3(3)
C58 C59 H59 119.8
C36 C37 H37 118.8
C38 C37 C36 122.4(3)
C38 C37 H37 118.8
C14 C15 H15 121.8
C16 C15 C14 116.4(3)
C16 C15 H15 121.8
C33 C28 C27 123.9(2)
C33 C28 C29 118.6(3)
C29 C28 C27 117.5(3)
C18 C17 H17 119.0
C18 C17 C16 121.9(3)
C16 C17 H17 119.0
C22 C23 H23 119.6
C22 C23 C24 120.8(3)
C24 C23 H23 119.6
C66 C65 H65 119.9
C64 C65 C66 120.2(3)
C64 C65 H65 119.9
C5 C4 C3 122.2(2)
C5 C4 H4 118.9
C3 C4 H4 118.9
C33 C32 H32 119.9
C31 C32 C33 120.2(3)
C31 C32 H32 119.9
C26 C25 H25 119.9
C24 C25 C26 120.2(3)
C24 C25 H25 119.9
C65 C64 H64 120.0
C65 C64 C63 120.0(3)
C63 C64 H64 120.0
C15 C16 C17 121.8(3)
C15 C16 H16 119.1
C17 C16 H16 119.1
C62 C63 H63 120.1
C64 C63 C62 119.8(3)
C64 C63 H63 120.1
C23 C24 H24 120.3
C25 C24 C23 119.4(3)
C25 C24 H24 120.3
C59 C58 H58 120.1
C57 C58 C59 119.8(3)
C57 C58 H58 120.1
C32 C31 H31 120.2
C32 C31 C30 119.7(3)
C30 C31 H31 120.2
C54 C55 H55 119.8
C54 C55 C56 120.4(3)
C56 C55 H55 119.8
C28 C29 H29 119.7
C28 C29 C30 120.7(3)
C30 C29 H29 119.7
C58 C57 H57 119.9
C56 C57 C58 120.2(3)
C56 C57 H57 119.9
C31 C30 C29 120.0(3)
C31 C30 H30 120.0
C29 C30 H30 120.0
C55 C56 H56 120.0
C57 C56 C55 120.1(3)
C57 C56 H56 120.0
C1H O1 C1E 109.6(8)
O1 C1E H1EA 109.9
O1 C1E H1EB 109.9
O1 C1E C1F 109.1(8)
H1EA C1E H1EB 108.3
C1F C1E H1EA 109.9
C1F C1E H1EB 109.9
C1E C1F H1FA 111.5
C1E C1F H1FB 111.5
C1E C1F C1G 101.3(9)
H1FA C1F H1FB 109.3
C1G C1F H1FA 111.5
C1G C1F H1FB 111.5
C1F C1G H1GA 110.7
C1F C1G H1GB 110.7
H1GA C1G H1GB 108.8
C1H C1G C1F 105.2(10)
C1H C1G H1GA 110.7
C1H C1G H1GB 110.7
O1 C1H C1G 107.8(8)
O1 C1H H1HA 110.1
O1 C1H H1HB 110.1
C1G C1H H1HA 110.1
C1G C1H H1HB 110.1
H1HA C1H H1HB 108.5
C1A O2 C1D 92.1(8)
C3AA O2 C0AA 102.2(9)
O2 C1A H1A 125.8
C1B C1A O2 108.4(9)
C1B C1A H1A 125.8
C1A C1B H1B 128.7
C1C C1B C1A 102.6(9)
C1C C1B H1B 128.7
C1B C1C H1C 124.0
C1B C1C C1D 112.1(10)
C1D C1C H1C 124.0
O2 C1D H1DA 110.8
O2 C1D H1DB 110.8
C1C C1D O2 104.6(9)
C1C C1D H1DA 110.8
C1C C1D H1DB 110.8
H1DA C1D H1DB 108.9
O2 C0AA H0AA 127.4
C1AA C0AA O2 105.3(12)
C1AA C0AA H0AA 127.4
C0AA C1AA H1AA 124.3
C0AA C1AA C2AA 111.4(13)
C2AA C1AA H1AA 124.3
C1AA C2AA H2AA 121.8
C1AA C2AA C3AA 116.4(12)
C3AA C2AA H2AA 121.8
O2 C3AA H3AA 111.8
O2 C3AA H3AB 111.8
C2AA C3AA O2 99.7(10)
C2AA C3AA H3AA 111.8
C2AA C3AA H3AB 111.8
H3AA C3AA H3AB 109.6

loop_
_geom_bond_atom_site_label_1
_geom_bond_atom_site_label_2
_geom_bond_distance
Sn1 Cl2 2.4857(7)
Sn1 Cl3 2.4792(6)
Sn1 Cl1 2.4431(7)
Sn2 Cl6 2.4485(9)
Sn2 Cl5 2.4898(12)
Sn2 Cl4 2.4378(9)
Ni1 N3 2.0307(18)
Ni1 N8 2.0357(18)
Ni1 N5 2.0757(19)
Ni1 N6 2.1060(18)
Ni1 N1 2.0828(18)
Ni1 N10 2.0915(19)
N3 C12 1.345(3)
N3 C8 1.340(3)
N8 C45 1.346(3)
N8 C41 1.344(3)
N5 C13 1.330(3)
N5 C19 1.379(3)
N7 C46 1.369(3)
N7 C47 1.385(3)
N7 C60 1.477(3)
N2 C7 1.367(3)
N2 C6 1.391(3)
N2 C20 1.473(3)
N6 C46 1.319(3)
N6 C52 1.386(3)
N1 C7 1.333(3)
N1 C1 1.380(3)
N4 C13 1.361(3)
N4 C14 1.387(3)
N4 C27 1.462(3)
N10 C34 1.378(3)
N10 C40 1.328(3)
N9 C39 1.387(3)
N9 C40 1.361(3)
N9 C53 1.467(3)
C12 C11 1.393(3)
C12 C13 1.474(3)
C8 C7 1.477(3)
C8 C9 1.395(3)
C11 H11 0.9500
C11 C10 1.385(3)
C46 C45 1.468(3)
C6 C1 1.405(3)
C6 C5 1.395(3)
C1 C2 1.399(3)
C47 C52 1.401(3)
C47 C48 1.391(3)
C9 H9 0.9500
C9 C10 1.390(3)
C10 H10 0.9500
C45 C44 1.388(3)
C41 C42 1.390(3)
C41 C40 1.468(3)
C2 H2 0.9500
C2 C3 1.377(3)
C52 C51 1.402(3)
C43 H43 0.9500
C43 C42 1.383(4)
C43 C44 1.387(3)
C51 H51 0.9500
C51 C50 1.383(3)
C34 C39 1.405(3)
C34 C35 1.395(3)
C42 H42 0.9500
C50 H50 0.9500
C50 C49 1.397(4)
C14 C19 1.404(3)
C14 C15 1.397(3)
C21 C20 1.509(3)
C21 C26 1.390(3)
C21 C22 1.393(3)
C19 C18 1.399(3)
C39 C38 1.394(3)
C5 H5 0.9500
C5 C4 1.381(4)
C36 H36 0.9500
C36 C35 1.382(4)
C36 C37 1.412(4)
C44 H44 0.9500
C20 H20A 0.9900
C20 H20B 0.9900
C60 H60A 0.9900
C60 H60B 0.9900
C60 C61 1.514(3)
C3 H3 0.9500
C3 C4 1.409(4)
C26 H26 0.9500
C26 C25 1.387(4)
C48 H48 0.9500
C48 C49 1.385(4)
C49 H49 0.9500
C66 H66 0.9500
C66 C61 1.384(3)
C66 C65 1.393(4)
C18 H18 0.9500
C18 C17 1.384(4)
C61 C62 1.390(4)
C22 H22 0.9500
C22 C23 1.381(4)
C27 H27A 0.9900
C27 H27B 0.9900
C27 C28 1.512(4)
C53 H53A 0.9900
C53 H53B 0.9900
C53 C54 1.515(4)
C35 H35 0.9500
C38 H38 0.9500
C38 C37 1.372(4)
C33 H33 0.9500
C33 C28 1.378(4)
C33 C32 1.388(4)
C54 C59 1.385(4)
C54 C55 1.387(4)
C62 H62 0.9500
C62 C63 1.383(4)
C59 H59 0.9500
C59 C58 1.391(4)
C37 H37 0.9500
C15 H15 0.9500
C15 C16 1.384(4)
C28 C29 1.387(4)
C17 H17 0.9500
C17 C16 1.398(4)
C23 H23 0.9500
C23 C24 1.382(4)
C65 H65 0.9500
C65 C64 1.376(5)
C4 H4 0.9500
C32 H32 0.9500
C32 C31 1.374(5)
C25 H25 0.9500
C25 C24 1.381(4)
C64 H64 0.9500
C64 C63 1.383(5)
C16 H16 0.9500
C63 H63 0.9500
C24 H24 0.9500
C58 H58 0.9500
C58 C57 1.380(5)
C31 H31 0.9500
C31 C30 1.377(5)
C55 H55 0.9500
C55 C56 1.388(5)
C29 H29 0.9500
C29 C30 1.389(5)
C57 H57 0.9500
C57 C56 1.372(6)
C30 H30 0.9500
C56 H56 0.9500
O1 C1E 1.396(12)
O1 C1H 1.384(10)
C1E H1EA 0.9900
C1E H1EB 0.9900
C1E C1F 1.484(11)
C1F H1FA 0.9900
C1F H1FB 0.9900
C1F C1G 1.506(14)
C1G H1GA 0.9900
C1G H1GB 0.9900
C1G C1H 1.494(13)
C1H H1HA 0.9900
C1H H1HB 0.9900
O2 C1A 1.515(12)
O2 C1D 1.608(13)
O2 C0AA 1.539(14)
O2 C3AA 1.532(14)
C1A H1A 0.9500
C1A C1B 1.333(11)
C1B H1B 0.9500
C1B C1C 1.322(10)
C1C H1C 0.9500
C1C C1D 1.382(13)
C1D H1DA 0.9900
C1D H1DB 0.9900
C0AA H0AA 0.9500
C0AA C1AA 1.287(19)
C1AA H1AA 0.9500
C1AA C2AA 1.291(19)
C2AA H2AA 0.9500
C2AA C3AA 1.389(14)
C3AA H3AA 0.9900
C3AA H3AB 0.9900
